data_4133979
loop_
_publ_author_name
'Bear, Joseph C.'
'Cockcroft, Jeremy K.'
'Williams, Jeffrey H.'

_publ_section_title
;
 Influence of Solvent in Crystal Engineering: A Significant Change to the
 Order-Disorder Transition in Ferrocene.
;
_journal_issue 4
_journal_name_full 'Journal of the American Chemical Society'
_journal_page_first 1731
_journal_page_last 1734
_journal_paper_doi 10.1021/jacs.9b11895
_journal_volume 142
_journal_year 2020
_chemical_formula_moiety '0.5(C20 H20 Fe2), C6 F6'
_chemical_formula_sum 'C16 H10 F6 Fe'
_chemical_formula_weight 372.09
_chemical_name_systematic Ferrocene:hexafluorobenzene
_space_group_crystal_system triclinic
_space_group_IT_number 2
_space_group_name_Hall '-B 1'
_space_group_name_H-M_alt 'B -1'
_atom_sites_solution_hydrogens geom
_atom_sites_solution_primary iterative
_audit_creation_date 2019-08-29
_audit_creation_method
;
Olex2 1.2
(compiled 2018.05.29 svn.r3508 for OlexSys, GUI svn.r5506)
;
_cell_angle_alpha 76.588(6)
_cell_angle_beta 77.763(6)
_cell_angle_gamma 83.749(6)
_cell_formula_units_Z 2
_cell_length_a 7.1683(5)
_cell_length_b 9.2643(6)
_cell_length_c 11.9160(8)
_cell_measurement_reflns_used 3064
_cell_measurement_temperature 304
_cell_measurement_theta_max 26.3630
_cell_measurement_theta_min 5.4800
_cell_volume 750.78(9)
_computing_cell_refinement 'CrysAlisPro 1.171.39.46 (Rigaku OD, 2018)'
_computing_data_collection 'CrysAlisPro 1.171.39.46 (Rigaku OD, 2018)'
_computing_data_reduction 'CrysAlisPro 1.171.39.46 (Rigaku OD, 2018)'
_computing_molecular_graphics 'Olex2 (Dolomanov et al., 2009)'
_computing_publication_material 'Olex2 (Dolomanov et al., 2009)'
_computing_structure_refinement 'ShelXL (Sheldrick, 2015)'
_computing_structure_solution 'ShelXT (Sheldrick, 2015)'
_diffrn_ambient_environment C6F6
_diffrn_ambient_temperature 304
_diffrn_detector 'CCD plate'
_diffrn_detector_area_resol_mean 5.2031
_diffrn_detector_type Atlas
_diffrn_measured_fraction_theta_full 0.998
_diffrn_measured_fraction_theta_max 0.998
_diffrn_measurement_details
;
List of Runs (angles in degrees, time in seconds):

  # Type    Start    End  Width  t~exp~   \w     \q     \k     \f   Frames
--------------------------------------------------------------------------
  1  \w    -80.00 -14.00   1.00    2.00    --   -9.99 -57.00  60.00   66
  2  \w    -18.00  78.00   1.00    2.00    --   11.17  77.00-180.00   96
  3  \w     -3.00  84.00   1.00    2.00    --   11.17  57.00 -30.00   87
  4  \w      3.00  68.00   1.00    2.00    --   11.17-127.00 178.50   65
  5  \w    -53.00  44.00   1.00    2.00    --   11.17 -77.00  60.00   97
  6  \w    -20.00  52.00   1.00    2.00    --   11.17 -99.00 -30.00   72
  7  \w    -63.00  44.00   1.00    2.00    --   12.00 -73.00-155.54  107
;
_diffrn_measurement_device 'four-circle diffractometer'
_diffrn_measurement_device_type 'SuperNova, Dual, Cu at home/near, Atlas'
_diffrn_measurement_method '\w scans'
_diffrn_orient_matrix_type 'CrysAlisPro convention (1999,Acta A55,543-557)'
_diffrn_orient_matrix_UB_11 0.0215730000
_diffrn_orient_matrix_UB_12 -0.0755177000
_diffrn_orient_matrix_UB_13 0.0254162000
_diffrn_orient_matrix_UB_21 -0.0296858000
_diffrn_orient_matrix_UB_22 0.0153812000
_diffrn_orient_matrix_UB_23 0.0569477000
_diffrn_orient_matrix_UB_31 -0.0945807000
_diffrn_orient_matrix_UB_32 -0.0167386000
_diffrn_orient_matrix_UB_33 0.0008405000
_diffrn_radiation_monochromator mirror
_diffrn_radiation_probe x-ray
_diffrn_radiation_type MoK\a
_diffrn_radiation_wavelength 0.71073
_diffrn_reflns_av_R_equivalents 0.0323
_diffrn_reflns_av_unetI/netI 0.0251
_diffrn_reflns_Laue_measured_fraction_full 0.998
_diffrn_reflns_Laue_measured_fraction_max 0.998
_diffrn_reflns_limit_h_max 8
_diffrn_reflns_limit_h_min -8
_diffrn_reflns_limit_k_max 10
_diffrn_reflns_limit_k_min -10
_diffrn_reflns_limit_l_max 14
_diffrn_reflns_limit_l_min -14
_diffrn_reflns_number 5120
_diffrn_reflns_point_group_measured_fraction_full 0.998
_diffrn_reflns_point_group_measured_fraction_max 0.998
_diffrn_reflns_theta_full 24.712
_diffrn_reflns_theta_max 24.712
_diffrn_reflns_theta_min 3.499
_diffrn_source 'micro-focus sealed X-ray tube'
_diffrn_source_type 'SuperNova (Mo) X-ray Source'
_exptl_absorpt_coefficient_mu 1.063
_exptl_absorpt_correction_T_max 1.000
_exptl_absorpt_correction_T_min 0.262
_exptl_absorpt_correction_type gaussian
_exptl_absorpt_process_details
;
CrysAlisPro 1.171.39.46 (Rigaku Oxford Diffraction, 2018)
Numerical absorption correction based on gaussian integration over
			a multifaceted crystal model
Empirical absorption correction using spherical harmonics,
 implemented in SCALE3 ABSPACK scaling algorithm.
;
_exptl_crystal_colour 'clear dark orange'
_exptl_crystal_colour_lustre clear
_exptl_crystal_colour_modifier dark
_exptl_crystal_colour_primary orange
_exptl_crystal_density_diffrn 1.646
_exptl_crystal_description block
_exptl_crystal_F_000 372
_exptl_crystal_preparation 'Ferrocene dissolved in hot C6F6'
_exptl_crystal_recrystallization_method 'Crystals grown using C6F6 as solvent in an NMR tube stood in hot water'
_exptl_crystal_size_max 0.722
_exptl_crystal_size_mid 0.389
_exptl_crystal_size_min 0.2
_refine_diff_density_max 0.316
_refine_diff_density_min -0.163
_refine_diff_density_rms 0.055
_refine_ls_extinction_coef 0.040(4)
_refine_ls_extinction_expression Fc^*^=kFc[1+0.001xFc^2^\l^3^/sin(2\q)]^-1/4^
_refine_ls_extinction_method 'SHELXL-2014/7 (Sheldrick 2014'
_refine_ls_goodness_of_fit_ref 1.070
_refine_ls_hydrogen_treatment constr
_refine_ls_matrix_type full
_refine_ls_number_parameters 152
_refine_ls_number_reflns 1276
_refine_ls_number_restraints 190
_refine_ls_restrained_S_all 1.314
_refine_ls_R_factor_all 0.0415
_refine_ls_R_factor_gt 0.0407
_refine_ls_shift/su_max 0.001
_refine_ls_shift/su_mean 0.000
_refine_ls_structure_factor_coef Fsqd
_refine_ls_weighting_details 'w=1/[\s^2^(Fo^2^)+(0.0681P)^2^+0.4373P] where P=(Fo^2^+2Fc^2^)/3'
_refine_ls_weighting_scheme calc
_refine_ls_wR_factor_gt 0.1135
_refine_ls_wR_factor_ref 0.1146
_reflns_Friedel_coverage 0.000
_reflns_number_gt 1249
_reflns_number_total 1276
_reflns_threshold_expression 'I > 2\s(I)'
_cod_data_source_file ja9b11895_si_002.cif
_cod_data_source_block exp_1342
_cod_depositor_comments 'Adding full bibliography for 4133967--4133980.cif.'
_cod_original_sg_number -1
_cod_original_sg_symbol_H-M '-B 1'
_cod_database_code 4133979
_shelx_shelxl_version_number 2014/7
_chemical_oxdiff_formula 'Fe C16 H10 F6'
_chemical_oxdiff_usercomment 'In capillary'
_shelx_space_group_comment
;
The symmetry employed for this shelxl refinement is uniquely defined
by the following loop, which should always be used as a source of
symmetry information in preference to the above space-group names.
They are only intended as comments.
;
_shelx_estimated_absorpt_t_max 0.816
_shelx_estimated_absorpt_t_min 0.514
_reflns_odcompleteness_completeness 49.79
_reflns_odcompleteness_iscentric 1
_reflns_odcompleteness_theta 26.32
_olex2_refinement_description
;
1. Fixed Uiso
 At 1.2 times of:
  All C(H) groups
2. Restrained distances
 C7-C9A \\sim C7-C10A \\sim C8-C10A \\sim C8-C11A \\sim C9-C11A \\sim C9-C7A
\\sim C10-C7A \\sim C10-C8A ~
 C11-C8A \\sim C11-C9A
 with sigma of 0.02
 C7-C7A \\sim C8-C8A \\sim C9-C9A \\sim C10-C10A \\sim C11-C11A
 with sigma of 0.02
 Fe1-C7 \\sim Fe1-C7A \\sim Fe1-C8 \\sim Fe1-C8A \\sim Fe1-C9 \\sim Fe1-C9A
\\sim Fe1-C10 \\sim Fe1-C10A ~
 Fe1-C11 \\sim Fe1-C11A
 with sigma of 0.02
3. Rigid bond restraints
 Fe1, C7, Fe1, C8, Fe1, C9, Fe1, C10, Fe1, C11, Fe1, C7A, Fe1, C8A, Fe1, C9A,
 Fe1, C10A, Fe1, C11A
 with sigma for 1-2 distances of 0.01 and sigma for 1-3 distances of 0.01
4. Rigid body (RIGU) restrains
 C7, C9A, C7, C10A, C8, C10A, C8, C11A, C9, C11A, C9, C7A, C10, C7A, C10, C8A,
 C11, C8A, C11, C9A
 with sigma for 1-2 distances of 0.004 and sigma for 1-3 distances of 0.004
5. Others
 Fixed Sof: C7(0.5) H7(0.5) C8(0.5) H8(0.5) C9(0.5) H9(0.5) C10(0.5) H10(0.5)
 C11(0.5) H11(0.5) C7A(0.5) H7A(0.5) C8A(0.5) H8A(0.5) C9A(0.5) H9A(0.5)
 C10A(0.5) H10A(0.5) C11A(0.5) H11A(0.5)
6.a Aromatic/amide H refined with riding coordinates:
 C7(H7), C8(H8), C9(H9), C10(H10), C11(H11), C7A(H7A), C8A(H8A), C9A(H9A),
 C10A(H10A), C11A(H11A)
;
_olex2_date_sample_data_collection 2018-12-13
_olex2_exptl_crystal_mounting_method 'Inside 1.0 mm X-ray capillary'
_olex2_submission_special_instructions 'No special instructions were received'
_oxdiff_exptl_absorpt_empirical_details
;
Empirical correction (ABSPACK) includes:
- Absorption correction using spherical harmonics
- Frame scaling
;
_oxdiff_exptl_absorpt_empirical_full_max 1.372
_oxdiff_exptl_absorpt_empirical_full_min 0.804

loop_
_space_group_symop_operation_xyz
'x, y, z'
'x+1/2, y, z+1/2'
'-x, -y, -z'
'-x+1/2, -y, -z+1/2'

loop_
_atom_site_label
_atom_site_type_symbol
_atom_site_fract_x
_atom_site_fract_y
_atom_site_fract_z
_atom_site_U_iso_or_equiv
_atom_site_adp_type
_atom_site_occupancy
_atom_site_site_symmetry_order
_atom_site_calc_flag
_atom_site_refinement_flags_posn
_atom_site_refinement_flags_adp
_atom_site_refinement_flags_occupancy
_atom_site_disorder_assembly
_atom_site_disorder_group
Fe1 Fe 0.2500 0.5000 0.2500 0.0641(3) Uani 1 2 d DS TU P . .
C7 C 0.3096(14) 0.6958(11) 0.1371(10) 0.090(3) Uani 0.5 1 d D U . A 1
H7 H 0.4239 0.7421 0.1220 0.108 Uiso 0.5 1 calc R . . A 1
C8 C 0.2682(16) 0.5929(13) 0.0769(7) 0.094(3) Uani 0.5 1 d D U . A 1
H8 H 0.3491 0.5589 0.0151 0.113 Uiso 0.5 1 calc R . . A 1
C9 C 0.0833(16) 0.5520(11) 0.1277(9) 0.082(3) Uani 0.5 1 d D U . A 1
H9 H 0.0186 0.4849 0.1052 0.099 Uiso 0.5 1 calc R . . A 1
C10 C 0.0103(11) 0.6275(10) 0.2177(8) 0.073(2) Uani 0.5 1 d D U . A 1
H10 H -0.1105 0.6196 0.2655 0.087 Uiso 0.5 1 calc R . . A 1
C11 C 0.1507(16) 0.7166(9) 0.2229(9) 0.075(2) Uani 0.5 1 d D U . A 1
H11 H 0.1402 0.7794 0.2748 0.090 Uiso 0.5 1 calc R . . A 1
F1 F 0.3608(4) 0.9822(4) -0.1200(3) 0.1521(12) Uani 1 1 d . . . . .
F2 F 0.1014(6) 0.8127(3) -0.1482(3) 0.1456(12) Uani 1 1 d . . . . .
F3 F -0.2593(5) 0.8292(4) -0.0273(4) 0.1585(13) Uani 1 1 d . . . . .
C1 C 0.1813(5) 0.9910(4) -0.0615(3) 0.0877(11) Uani 1 1 d . . . . .
C2 C 0.0498(6) 0.9063(4) -0.0746(3) 0.0847(10) Uani 1 1 d . . . . .
C3 C -0.1303(6) 0.9143(4) -0.0138(4) 0.0881(10) Uani 1 1 d . . . . .
C7A C 0.0226(12) 0.5758(13) 0.1710(9) 0.081(3) Uani 0.5 1 d D U . A 2
H7A H -0.0915 0.5297 0.1854 0.098 Uiso 0.5 1 calc R . . A 2
C8A C 0.0653(16) 0.6834(12) 0.2332(9) 0.085(3) Uani 0.5 1 d D U . A 2
H8A H -0.0158 0.7188 0.2943 0.102 Uiso 0.5 1 calc R . . A 2
C9A C 0.2561(16) 0.7232(8) 0.1813(8) 0.072(2) Uani 0.5 1 d D U . A 2
H9A H 0.3221 0.7902 0.2030 0.086 Uiso 0.5 1 calc R . . A 2
C10A C 0.3281(12) 0.6442(9) 0.0918(7) 0.0662(19) Uani 0.5 1 d D U . A 2
H10A H 0.4495 0.6503 0.0447 0.079 Uiso 0.5 1 calc R . . A 2
C11A C 0.1861(14) 0.5548(10) 0.0853(7) 0.068(2) Uani 0.5 1 d D U . A 2
H11A H 0.1980 0.4921 0.0332 0.081 Uiso 0.5 1 calc R . . A 2

loop_
_atom_site_aniso_label
_atom_site_aniso_U_11
_atom_site_aniso_U_22
_atom_site_aniso_U_33
_atom_site_aniso_U_23
_atom_site_aniso_U_13
_atom_site_aniso_U_12
Fe1 0.0763(5) 0.0538(4) 0.0606(4) -0.0046(3) -0.0224(3) 0.0043(3)
C7 0.100(5) 0.069(8) 0.083(10) 0.009(4) -0.008(4) -0.003(5)
C8 0.114(8) 0.091(11) 0.064(4) -0.002(5) -0.017(6) 0.020(6)
C9 0.104(8) 0.083(5) 0.066(8) -0.021(5) -0.037(5) 0.017(7)
C10 0.085(4) 0.065(7) 0.076(5) -0.020(3) -0.036(3) 0.010(3)
C11 0.082(7) 0.058(4) 0.083(6) -0.010(5) -0.020(5) 0.005(5)
F1 0.0956(17) 0.174(3) 0.139(2) 0.016(2) 0.0115(16) 0.0239(17)
F2 0.233(3) 0.1058(19) 0.1041(18) -0.0463(16) -0.048(2) 0.046(2)
F3 0.167(3) 0.130(2) 0.199(3) -0.009(2) -0.088(2) -0.052(2)
C1 0.077(2) 0.085(2) 0.079(2) 0.0109(19) -0.0085(17) 0.0133(18)
C2 0.120(3) 0.0619(19) 0.071(2) -0.0119(16) -0.029(2) 0.0168(19)
C3 0.100(3) 0.068(2) 0.098(3) 0.0042(19) -0.043(2) -0.0136(19)
C7A 0.069(4) 0.094(9) 0.076(8) -0.008(4) -0.020(4) 0.008(5)
C8A 0.090(7) 0.075(9) 0.079(5) -0.010(5) -0.018(5) 0.024(5)
C9A 0.098(7) 0.053(3) 0.063(7) -0.013(4) -0.015(4) 0.008(5)
C10A 0.091(4) 0.055(6) 0.056(5) -0.014(3) -0.018(3) -0.006(3)
C11A 0.073(6) 0.071(4) 0.060(5) -0.006(4) -0.021(4) -0.009(5)

loop_
_atom_type_symbol
_atom_type_description
_atom_type_scat_dispersion_real
_atom_type_scat_dispersion_imag
_atom_type_scat_source
C C 0.0033 0.0016 'International Tables Vol C Tables 4.2.6.8 and 6.1.1.4'
H H 0.0000 0.0000 'International Tables Vol C Tables 4.2.6.8 and 6.1.1.4'
F F 0.0171 0.0103 'International Tables Vol C Tables 4.2.6.8 and 6.1.1.4'
Fe Fe 0.3463 0.8444 'International Tables Vol C Tables 4.2.6.8 and 6.1.1.4'

loop_
_exptl_crystal_face_index_h
_exptl_crystal_face_index_k
_exptl_crystal_face_index_l
_exptl_crystal_face_perp_dist
0 2 16 0.1688
-8 5 -7 0.1646
6 -9 6 0.2201
3 -11 5 0.2285
3 -12 -3 0.2141
1 -9 -13 0.1120
0 -5 14 0.2332
8 0 12 0.2066
1 6 -12 0.1415
-5 2 -14 0.1401
2 -8 10 0.2361
8 -2 10 0.2091
-7 7 -8 0.1653
0 11 -6 0.1527
-5 10 1 0.1680
-2 -11 3 0.3527
2 13 4 0.1666
7 6 -6 0.2193
-2 10 12 0.1016
1 -7 -15 0.1000
-1 7 15 0.1000

loop_
_geom_angle_atom_site_label_1
_geom_angle_atom_site_label_2
_geom_angle_atom_site_label_3
_geom_angle
_geom_angle_site_symmetry_1
_geom_angle_site_symmetry_3
C7 Fe1 C7 180.0 4_565 .
C7 Fe1 C8 139.3(4) . 4_565
C7 Fe1 C8 139.3(4) 4_565 .
C7 Fe1 C8 40.7(4) 4_565 4_565
C7 Fe1 C8 40.7(4) . .
C7 Fe1 C10 67.5(4) 4_565 4_565
C7 Fe1 C10 112.5(4) . 4_565
C7 Fe1 C10 67.5(4) . .
C7 Fe1 C10 112.5(4) 4_565 .
C7 Fe1 C11 139.9(4) . 4_565
C7 Fe1 C11 40.1(3) 4_565 4_565
C7 Fe1 C11 40.1(3) . .
C7 Fe1 C11 139.9(4) 4_565 .
C8 Fe1 C8 180.0 . 4_565
C8 Fe1 C10 112.0(4) 4_565 .
C8 Fe1 C10 68.0(4) . .
C8 Fe1 C10 112.0(4) . 4_565
C8 Fe1 C10 68.0(4) 4_565 4_565
C8 Fe1 C11 68.0(4) 4_565 4_565
C8 Fe1 C11 112.0(4) . 4_565
C8 Fe1 C11 112.0(4) 4_565 .
C8 Fe1 C11 68.0(4) . .
C9 Fe1 C7 112.4(5) . 4_565
C9 Fe1 C7 67.6(5) . .
C9 Fe1 C7 112.4(5) 4_565 .
C9 Fe1 C7 67.6(5) 4_565 4_565
C9 Fe1 C8 139.8(4) 4_565 .
C9 Fe1 C8 40.2(4) . .
C9 Fe1 C8 139.8(4) . 4_565
C9 Fe1 C8 40.2(4) 4_565 4_565
C9 Fe1 C9 180.0 . 4_565
C9 Fe1 C10 40.3(3) 4_565 4_565
C9 Fe1 C10 139.7(3) 4_565 .
C9 Fe1 C10 40.3(3) . .
C9 Fe1 C10 139.7(3) . 4_565
C9 Fe1 C11 112.6(4) . 4_565
C9 Fe1 C11 112.6(4) 4_565 .
C9 Fe1 C11 67.4(4) 4_565 4_565
C9 Fe1 C11 67.4(4) . .
C10 Fe1 C10 180.0 . 4_565
C10 Fe1 C11 40.0(3) . .
C10 Fe1 C11 140.0(3) . 4_565
C10 Fe1 C11 40.0(3) 4_565 4_565
C10 Fe1 C11 140.0(3) 4_565 .
C11 Fe1 C11 180.0(6) . 4_565
C7A Fe1 C7A 180.0 . 4_565
C7A Fe1 C8A 137.8(4) . 4_565
C7A Fe1 C8A 42.2(4) . .
C7A Fe1 C8A 42.2(4) 4_565 4_565
C7A Fe1 C8A 137.8(4) 4_565 .
C7A Fe1 C9A 69.1(4) 4_565 4_565
C7A Fe1 C9A 69.1(4) . .
C7A Fe1 C9A 110.9(4) . 4_565
C7A Fe1 C9A 110.9(4) 4_565 .
C7A Fe1 C10A 111.8(4) . 4_565
C7A Fe1 C10A 68.2(4) . .
C7A Fe1 C10A 111.8(4) 4_565 .
C7A Fe1 C10A 68.2(4) 4_565 4_565
C7A Fe1 C11A 40.5(3) . .
C7A Fe1 C11A 139.5(3) . 4_565
C7A Fe1 C11A 139.5(3) 4_565 .
C7A Fe1 C11A 40.5(3) 4_565 4_565
C8A Fe1 C8A 180.0 4_565 .
C8A Fe1 C9A 139.0(4) . 4_565
C8A Fe1 C9A 139.0(4) 4_565 .
C8A Fe1 C9A 41.0(3) . .
C8A Fe1 C9A 41.0(3) 4_565 4_565
C8A Fe1 C10A 111.3(4) . 4_565
C8A Fe1 C10A 111.3(4) 4_565 .
C8A Fe1 C10A 68.7(4) 4_565 4_565
C8A Fe1 C10A 68.7(4) . .
C8A Fe1 C11A 69.2(4) 4_565 4_565
C8A Fe1 C11A 110.8(4) . 4_565
C8A Fe1 C11A 69.2(4) . .
C8A Fe1 C11A 110.8(4) 4_565 .
C9A Fe1 C9A 180.0 . 4_565
C9A Fe1 C10A 139.7(3) 4_565 .
C9A Fe1 C10A 139.7(3) . 4_565
C9A Fe1 C10A 40.3(3) 4_565 4_565
C9A Fe1 C10A 40.3(3) . .
C9A Fe1 C11A 68.1(3) . .
C9A Fe1 C11A 68.1(3) 4_565 4_565
C9A Fe1 C11A 111.9(3) 4_565 .
C9A Fe1 C11A 111.9(3) . 4_565
C10A Fe1 C10A 180.0 4_565 .
C11A Fe1 C10A 139.9(3) 4_565 .
C11A Fe1 C10A 40.1(3) . .
C11A Fe1 C10A 139.9(3) . 4_565
C11A Fe1 C10A 40.1(3) 4_565 4_565
C11A Fe1 C11A 180.0(5) . 4_565
Fe1 C7 H7 125.5 . .
C8 C7 Fe1 69.8(5) . .
C8 C7 H7 125.8 . .
C11 C7 Fe1 70.4(5) . .
C11 C7 H7 125.8 . .
C11 C7 C8 108.4(8) . .
Fe1 C8 H8 125.9 . .
C7 C8 Fe1 69.4(5) . .
C7 C8 H8 126.6 . .
C9 C8 Fe1 69.6(5) . .
C9 C8 C7 106.8(8) . .
C9 C8 H8 126.6 . .
Fe1 C9 H9 125.6 . .
C8 C9 Fe1 70.2(5) . .
C8 C9 H9 125.5 . .
C8 C9 C10 109.1(8) . .
C10 C9 Fe1 70.4(4) . .
C10 C9 H9 125.5 . .
Fe1 C10 H10 126.0 . .
C9 C10 Fe1 69.4(5) . .
C9 C10 H10 126.2 . .
C11 C10 Fe1 70.0(5) . .
C11 C10 C9 107.5(8) . .
C11 C10 H10 126.2 . .
Fe1 C11 H11 126.2 . .
C7 C11 Fe1 69.5(5) . .
C7 C11 C10 108.2(8) . .
C7 C11 H11 125.9 . .
C10 C11 Fe1 70.0(5) . .
C10 C11 H11 125.9 . .
F1 C1 C2 120.7(4) . .
F1 C1 C3 119.7(4) . 3_575
C2 C1 C3 119.5(3) . 3_575
F2 C2 C1 119.2(4) . .
F2 C2 C3 120.5(4) . .
C3 C2 C1 120.3(3) . .
F3 C3 C1 120.2(4) . 3_575
F3 C3 C2 119.7(4) . .
C2 C3 C1 120.1(3) . 3_575
Fe1 C7A H7A 126.0 . .
C8A C7A Fe1 69.1(5) . .
C8A C7A H7A 126.2 . .
C11A C7A Fe1 70.3(4) . .
C11A C7A H7A 126.2 . .
C11A C7A C8A 107.6(7) . .
Fe1 C8A H8A 126.2 . .
C7A C8A Fe1 68.8(5) . .
C7A C8A H8A 126.9 . .
C9A C8A Fe1 69.7(4) . .
C9A C8A C7A 106.2(7) . .
C9A C8A H8A 126.9 . .
Fe1 C9A H9A 126.5 . .
C8A C9A Fe1 69.3(5) . .
C8A C9A H9A 125.7 . .
C10A C9A Fe1 70.2(4) . .
C10A C9A C8A 108.7(8) . .
C10A C9A H9A 125.7 . .
Fe1 C10A H10A 126.6 . .
C9A C10A Fe1 69.5(4) . .
C9A C10A H10A 125.6 . .
C11A C10A Fe1 69.8(5) . .
C11A C10A C9A 108.8(7) . .
C11A C10A H10A 125.6 . .
Fe1 C11A H11A 126.6 . .
C7A C11A Fe1 69.2(5) . .
C7A C11A H11A 125.7 . .
C10A C11A Fe1 70.1(4) . .
C10A C11A C7A 108.7(8) . .
C10A C11A H11A 125.7 . .

loop_
_geom_bond_atom_site_label_1
_geom_bond_atom_site_label_2
_geom_bond_distance
_geom_bond_site_symmetry_2
Fe1 C7 2.019(8) 4_565
Fe1 C7 2.019(8) .
Fe1 C8 2.024(8) 4_565
Fe1 C8 2.024(8) .
Fe1 C9 2.018(8) .
Fe1 C9 2.018(8) 4_565
Fe1 C10 2.031(7) .
Fe1 C10 2.031(7) 4_565
Fe1 C11 2.031(8) 4_565
Fe1 C11 2.031(8) .
Fe1 C7A 2.032(8) .
Fe1 C7A 2.032(8) 4_565
Fe1 C8A 2.036(8) 4_565
Fe1 C8A 2.036(8) .
Fe1 C9A 2.042(8) 4_565
Fe1 C9A 2.042(8) .
Fe1 C10A 2.050(7) .
Fe1 C10A 2.050(7) 4_565
Fe1 C11A 2.046(8) .
Fe1 C11A 2.046(8) 4_565
C7 H7 0.9300 .
C7 C8 1.407(13) .
C7 C11 1.389(12) .
C8 H8 0.9300 .
C8 C9 1.389(13) .
C9 H9 0.9300 .
C9 C10 1.394(11) .
C10 H10 0.9300 .
C10 C11 1.390(11) .
C11 H11 0.9300 .
F1 C1 1.331(4) .
F2 C2 1.343(4) .
F3 C3 1.336(5) .
C1 C2 1.345(6) .
C1 C3 1.366(6) 3_575
C2 C3 1.344(6) .
C3 C1 1.366(6) 3_575
C7A H7A 0.9300 .
C7A C8A 1.463(13) .
C7A C11A 1.410(11) .
C8A H8A 0.9300 .
C8A C9A 1.427(12) .
C9A H9A 0.9300 .
C9A C10A 1.409(10) .
C10A H10A 0.9300 .
C10A C11A 1.405(10) .
C11A H11A 0.9300 .

loop_
_geom_torsion_atom_site_label_1
_geom_torsion_atom_site_label_2
_geom_torsion_atom_site_label_3
_geom_torsion_atom_site_label_4
_geom_torsion
_geom_torsion_site_symmetry_1
_geom_torsion_site_symmetry_4
Fe1 C7 C8 C9 59.9(6) . .
Fe1 C7 C11 C10 -59.5(7) . .
Fe1 C8 C9 C10 59.8(6) . .
Fe1 C9 C10 C11 59.8(6) . .
Fe1 C10 C11 C7 59.2(6) . .
Fe1 C7A C8A C9A 60.0(6) . .
Fe1 C7A C11A C10A -59.1(6) . .
Fe1 C8A C9A C10A 59.3(6) . .
Fe1 C9A C10A C11A 58.9(6) . .
Fe1 C10A C11A C7A 58.6(6) . .
C7 C8 C9 Fe1 -59.8(6) . .
C7 C8 C9 C10 0.0(11) . .
C8 C7 C11 Fe1 59.7(7) . .
C8 C7 C11 C10 0.3(11) . .
C8 C9 C10 Fe1 -59.7(7) . .
C8 C9 C10 C11 0.2(10) . .
C9 C10 C11 Fe1 -59.4(6) . .
C9 C10 C11 C7 -0.3(10) . .
C11 C7 C8 Fe1 -60.1(6) . .
C11 C7 C8 C9 -0.2(11) . .
F1 C1 C2 F2 -0.3(5) . .
F1 C1 C2 C3 179.0(3) . .
F2 C2 C3 F3 -0.5(5) . .
F2 C2 C3 C1 179.5(3) . 3_575
C1 C2 C3 F3 -179.8(3) . .
C1 C2 C3 C1 0.2(6) . 3_575
C3 C1 C2 F2 -179.5(3) 3_575 .
C3 C1 C2 C3 -0.2(6) 3_575 .
C7A C8A C9A Fe1 -59.4(6) . .
C7A C8A C9A C10A -0.1(10) . .
C8A C7A C11A Fe1 59.2(6) . .
C8A C7A C11A C10A 0.1(10) . .
C8A C9A C10A Fe1 -58.8(6) . .
C8A C9A C10A C11A 0.2(10) . .
C9A C10A C11A Fe1 -58.8(6) . .
C9A C10A C11A C7A -0.2(10) . .
C11A C7A C8A Fe1 -60.0(6) . .
C11A C7A C8A C9A 0.0(10) . .

loop_
_exptl_oxdiff_crystal_face_indexfrac_h
_exptl_oxdiff_crystal_face_indexfrac_k
_exptl_oxdiff_crystal_face_indexfrac_l
_exptl_oxdiff_crystal_face_x
_exptl_oxdiff_crystal_face_y
_exptl_oxdiff_crystal_face_z
-0.2735 2.3297 16.3065 0.2326 0.9726 0.0006
-8.2515 4.8464 -6.8114 -0.7171 -0.0684 0.6936
5.5532 -8.7766 5.6935 0.9273 0.0244 -0.3735
2.8730 -10.7276 4.8651 0.9958 0.0268 -0.0881
3.2188 -11.8416 -2.9025 0.8899 -0.4430 -0.1087
0.5558 -9.3827 -13.3217 0.3820 -0.9195 0.0933
0.2332 -4.9552 13.5249 0.7230 0.6871 0.0723
7.9359 -0.0373 12.3075 0.4868 0.4647 -0.7396
1.4510 5.5358 -12.4765 -0.7039 -0.6684 -0.2404
-5.4908 2.1343 -14.1178 -0.6385 -0.6081 0.4717
1.7175 -8.0626 10.3678 0.9094 0.4154 -0.0188
8.3867 -2.2889 9.8660 0.6045 0.2777 -0.7466
-6.5259 6.7233 -8.0216 -0.8524 -0.1597 0.4979
0.3930 10.8342 -5.8477 -0.9583 -0.1780 -0.2234
-5.4205 10.1915 0.7118 -0.8685 0.3582 0.3427
-2.3179 -11.4929 3.4543 0.9057 0.0887 0.4145
2.0857 12.9914 3.7020 -0.8420 0.3487 -0.4116
6.7285 6.2350 -6.2155 -0.4837 -0.4578 -0.7460
-1.5755 10.0327 11.7445 -0.4931 0.8699 -0.0090
1.0633 -7.2881 -14.6811 0.2002 -0.9797 0.0091
-1.0633 7.2881 14.6811 -0.2002 0.9797 -0.0091
